data_7018144
loop_
_publ_author_name
'Ho, Mei-Lin'
'Chen, Yi-An'
'Chen, Tsai-Chen'
'Chang, Pei-Jen'
'Yu, Yi-Ping'
'Cheng, Kum-Yi'
'Shih, Chien-Hung'
'Lee, Gene-Hsiang'
'Sheu, Hwo-Shuenn'

_publ_section_title
;
 Synthesis, structure and oxygen-sensing properties of
 Iridium(iii)-containing coordination polymers with different cations.
;
_journal_issue 9
_journal_name_full 'Dalton transactions (Cambridge, England : 2003)'
_journal_page_first 2592
_journal_page_last 2600
_journal_paper_doi 10.1039/c2dt11473a
_journal_volume 41
_journal_year 2012
_chemical_formula_sum 'C77 H77 Cd Ir2 N11 O19'
_chemical_formula_weight 1957.30
_chemical_name_systematic
;
?
;
_space_group_IT_number 62
_symmetry_cell_setting orthorhombic
_symmetry_space_group_name_Hall '-P 2ac 2n'
_symmetry_space_group_name_H-M 'P n m a'
_atom_sites_solution_hydrogens geom
_atom_sites_solution_primary direct
_atom_sites_solution_secondary difmap
_audit_creation_method SHELXL-97
_cell_angle_alpha 90.00
_cell_angle_beta 90.00
_cell_angle_gamma 90.00
_cell_formula_units_Z 4
_cell_length_a 16.5645(4)
_cell_length_b 36.3936(8)
_cell_length_c 12.8741(3)
_cell_measurement_reflns_used 33336
_cell_measurement_temperature 150(2)
_cell_measurement_theta_max 27.50
_cell_measurement_theta_min 1.12
_cell_volume 7761.0(3)
_computing_cell_refinement DENZO-SMN
_computing_data_collection 'NONIUS COLLECT'
_computing_data_reduction DENZO-SMN
_computing_molecular_graphics 'Bruker SHELXTL'
_computing_publication_material 'Bruker SHELXTL'
_computing_structure_refinement 'SHELXL-97 (Sheldrick, 1997)'
_computing_structure_solution 'SHELXS-97 (Sheldrick, 1990)'
_diffrn_ambient_temperature 150(2)
_diffrn_measured_fraction_theta_full 0.993
_diffrn_measured_fraction_theta_max 0.993
_diffrn_measurement_device_type 'NONIUS KappaCCD'
_diffrn_measurement_method '\w scans'
_diffrn_radiation_monochromator graphite
_diffrn_radiation_source 'fine-focus sealed tube'
_diffrn_radiation_type MoK\a
_diffrn_radiation_wavelength 0.71073
_diffrn_reflns_av_R_equivalents 0.0564
_diffrn_reflns_av_sigmaI/netI 0.0548
_diffrn_reflns_limit_h_max 21
_diffrn_reflns_limit_h_min -21
_diffrn_reflns_limit_k_max 46
_diffrn_reflns_limit_k_min -42
_diffrn_reflns_limit_l_max 16
_diffrn_reflns_limit_l_min -16
_diffrn_reflns_number 33336
_diffrn_reflns_theta_full 27.50
_diffrn_reflns_theta_max 27.50
_diffrn_reflns_theta_min 1.12
_exptl_absorpt_coefficient_mu 3.770
_exptl_absorpt_correction_T_max 0.592
_exptl_absorpt_correction_T_min 0.399
_exptl_absorpt_correction_type multi-scan
_exptl_crystal_colour orange-yellow
_exptl_crystal_density_diffrn 1.675
_exptl_crystal_density_method 'not measured'
_exptl_crystal_description needle
_exptl_crystal_F_000 3880
_exptl_crystal_size_max 0.36
_exptl_crystal_size_mid 0.14
_exptl_crystal_size_min 0.14
_refine_diff_density_max 2.466
_refine_diff_density_min -1.580
_refine_diff_density_rms 0.161
_refine_ls_extinction_method none
_refine_ls_goodness_of_fit_ref 1.008
_refine_ls_hydrogen_treatment constr
_refine_ls_matrix_type full
_refine_ls_number_parameters 450
_refine_ls_number_reflns 8995
_refine_ls_number_restraints 12
_refine_ls_restrained_S_all 1.012
_refine_ls_R_factor_all 0.0803
_refine_ls_R_factor_gt 0.0493
_refine_ls_shift/su_max 0.014
_refine_ls_shift/su_mean 0.001
_refine_ls_structure_factor_coef Fsqd
_refine_ls_weighting_details 'calc w=1/[\s^2^(Fo^2^)+(0.0875P)^2^+9.8531P] where P=(Fo^2^+2Fc^2^)/3'
_refine_ls_weighting_scheme calc
_refine_ls_wR_factor_gt 0.1387
_refine_ls_wR_factor_ref 0.1526
_reflns_number_gt 6111
_reflns_number_total 8995
_reflns_threshold_expression >2sigma(I)
_cod_data_source_file c2dt11473a.txt
_cod_data_source_block ic14534
_cod_depositor_comments
;
The following automatic conversions were performed:

'_symmetry_cell_setting' value 'Orthorhombic' changed to
'orthorhombic' according to
/home/saulius/struct/CIF-dictionaries/cif_core.dic dictionary named
'cif_core.dic' version 2.4.1 from 2010-06-29.

Automatic conversion script
Id: cif_fix_values 1715 2011-07-08 13:25:40Z adriana 
;
_cod_original_sg_symbol_H-M Pnma
_cod_database_code 7018144

loop_
_symmetry_equiv_pos_as_xyz
'x, y, z'
'-x+1/2, -y, z+1/2'
'-x, y+1/2, -z'
'x+1/2, -y+1/2, -z+1/2'
'-x, -y, -z'
'x-1/2, y, -z-1/2'
'x, -y-1/2, z'
'-x-1/2, y-1/2, z-1/2'

loop_
_atom_site_label
_atom_site_type_symbol
_atom_site_fract_x
_atom_site_fract_y
_atom_site_fract_z
_atom_site_U_iso_or_equiv
_atom_site_adp_type
_atom_site_occupancy
_atom_site_symmetry_multiplicity
_atom_site_calc_flag
_atom_site_refinement_flags
_atom_site_disorder_assembly
_atom_site_disorder_group
Ir Ir 0.258226(14) 0.400582(7) 0.76243(2) 0.03079(11) Uani 1 1 d . . .
Cd Cd 0.51894(4) 0.2500 1.24041(4) 0.03759(19) Uani 1 2 d S . .
O1 O 0.4612(3) 0.29283(14) 1.1330(4) 0.0514(13) Uani 1 1 d . A 1
O2 O 0.5658(6) 0.3189(3) 1.0591(9) 0.056(3) Uani 0.50 1 d P A 1
O2' O 0.5613(6) 0.2920(4) 1.0113(10) 0.075(4) Uani 0.50 1 d P A 2
O3 O 0.0786(3) 0.29217(15) 1.1544(4) 0.0584(14) Uani 1 1 d . . .
O4 O -0.0266(6) 0.2928(3) 1.0378(10) 0.050(3) Uani 0.50 1 d P B 1
O4' O -0.0308(6) 0.3150(4) 1.0810(11) 0.065(4) Uani 0.50 1 d P B 2
O5 O 0.6327(3) 0.2500 1.1317(5) 0.0552(19) Uani 1 2 d S A .
O6 O 0.3990(3) 0.2500 1.3367(5) 0.0477(17) Uani 1 2 d S A .
N2 N 0.2614(3) 0.35951(14) 0.6567(4) 0.0329(12) Uani 1 1 d . C .
N3 N 0.3404(3) 0.37138(16) 0.8565(4) 0.0436(14) Uani 1 1 d . C .
N4 N 0.1818(3) 0.37228(15) 0.8683(4) 0.0373(13) Uani 1 1 d . C .
N1 N 0.1698(8) 0.4249(4) 0.6755(10) 0.036(3) Uiso 0.50 1 d P C 1
C1 C 0.2518(8) 0.4515(4) 0.8392(11) 0.028(3) Uiso 0.50 1 d P C 1
C2 C 0.2971(9) 0.4606(4) 0.9193(12) 0.050(3) Uiso 0.50 1 d P C 1
H2 H 0.3367 0.4438 0.9434 0.060 Uiso 0.50 1 calc PR C 1
C3 C 0.2887(12) 0.4944(5) 0.9699(15) 0.071(4) Uiso 0.50 1 d P C 1
H3 H 0.3224 0.5004 1.0271 0.085 Uiso 0.50 1 calc PR C 1
C4 C 0.2317(11) 0.5185(6) 0.9364(17) 0.075(4) Uiso 0.50 1 d P C 1
H4 H 0.2258 0.5418 0.9692 0.090 Uiso 0.50 1 calc PR C 1
C5 C 0.1822(10) 0.5088(5) 0.8538(14) 0.062(3) Uiso 0.50 1 d P C 1
H5 H 0.1431 0.5258 0.8292 0.075 Uiso 0.50 1 calc PR C 1
C6 C 0.1888(9) 0.4752(4) 0.8073(13) 0.047(3) Uiso 0.50 1 d P C 1
C7 C 0.1416(9) 0.4608(4) 0.7161(11) 0.039(2) Uiso 0.50 1 d P C 1
C8 C 0.0740(10) 0.4796(5) 0.6792(14) 0.049(3) Uiso 0.50 1 d P C 1
H8 H 0.0556 0.5016 0.7109 0.059 Uiso 0.50 1 calc PR C 1
C9 C 0.0365(11) 0.4650(5) 0.5975(13) 0.051(3) Uiso 0.50 1 d P C 1
H9 H -0.0107 0.4769 0.5721 0.062 Uiso 0.50 1 calc PR C 1
C10 C 0.0631(9) 0.4329(4) 0.5466(13) 0.047(3) Uiso 0.50 1 d P C 1
H10 H 0.0381 0.4254 0.4837 0.056 Uiso 0.50 1 calc PR C 1
C11 C 0.1296(9) 0.4110(4) 0.5906(12) 0.034(2) Uiso 0.50 1 d P C 1
H11 H 0.1444 0.3880 0.5613 0.041 Uiso 0.50 1 calc PR C 1
C1' C 0.1706(9) 0.4316(4) 0.7002(11) 0.028(3) Uiso 0.50 1 d P C 2
N1' N 0.2535(7) 0.4421(3) 0.8648(10) 0.036(3) Uiso 0.50 1 d P C 2
C2' C 0.3020(9) 0.4427(4) 0.9559(12) 0.050(3) Uiso 0.50 1 d P C 2
H2' H 0.3375 0.4231 0.9730 0.060 Uiso 0.50 1 calc PR C 2
C3' C 0.2944(11) 0.4736(5) 1.0183(15) 0.071(4) Uiso 0.50 1 d P C 2
H3' H 0.3271 0.4762 1.0785 0.085 Uiso 0.50 1 calc PR C 2
C4' C 0.2410(11) 0.4999(5) 0.9934(16) 0.075(4) Uiso 0.50 1 d P C 2
H4' H 0.2377 0.5209 1.0371 0.090 Uiso 0.50 1 calc PR C 2
C5' C 0.1911(10) 0.4983(5) 0.9093(14) 0.062(3) Uiso 0.50 1 d P C 2
H5' H 0.1531 0.5171 0.8935 0.075 Uiso 0.50 1 calc PR C 2
C6' C 0.2004(9) 0.4669(4) 0.8481(12) 0.047(3) Uiso 0.50 1 d P C 2
C7' C 0.1495(10) 0.4619(4) 0.7522(11) 0.039(2) Uiso 0.50 1 d P C 2
C8' C 0.0870(10) 0.4848(5) 0.7211(13) 0.049(3) Uiso 0.50 1 d P C 2
H8' H 0.0735 0.5061 0.7603 0.059 Uiso 0.50 1 calc PR C 2
C9' C 0.0455(11) 0.4762(5) 0.6329(15) 0.051(3) Uiso 0.50 1 d P C 2
H9' H 0.0041 0.4926 0.6115 0.062 Uiso 0.50 1 calc PR C 2
C10' C 0.0586(10) 0.4464(5) 0.5743(13) 0.047(3) Uiso 0.50 1 d P C 2
H10' H 0.0256 0.4406 0.5162 0.056 Uiso 0.50 1 calc PR C 2
C11' C 0.1256(8) 0.4237(4) 0.6047(12) 0.034(2) Uiso 0.50 1 d P C 2
H11' H 0.1409 0.4034 0.5625 0.041 Uiso 0.50 1 calc PR C 2
C12 C 0.3390(4) 0.42198(17) 0.6656(5) 0.0379(16) Uani 1 1 d . C .
C13 C 0.3850(5) 0.4537(2) 0.6732(7) 0.063(2) Uani 1 1 d . . .
H13 H 0.3781 0.4693 0.7317 0.076 Uiso 1 1 calc R C .
C14 C 0.4425(5) 0.4636(2) 0.5956(9) 0.076(3) Uani 1 1 d . C .
H14 H 0.4739 0.4853 0.6039 0.092 Uiso 1 1 calc R . .
C15 C 0.4526(5) 0.4422(3) 0.5091(8) 0.077(3) Uani 1 1 d . . .
H15 H 0.4915 0.4489 0.4582 0.092 Uiso 1 1 calc R C .
C16 C 0.4071(4) 0.4109(2) 0.4952(6) 0.062(2) Uani 1 1 d . C .
H16 H 0.4122 0.3966 0.4339 0.074 Uiso 1 1 calc R . .
C17 C 0.3529(4) 0.40073(18) 0.5739(5) 0.0403(16) Uani 1 1 d . . .
C18 C 0.3079(4) 0.3657(2) 0.5701(6) 0.0445(17) Uani 1 1 d . C .
C19 C 0.3097(5) 0.3383(3) 0.4936(7) 0.073(3) Uani 1 1 d . . .
H19 H 0.3424 0.3421 0.4339 0.088 Uiso 1 1 calc R C .
C20 C 0.2686(5) 0.3079(3) 0.5009(9) 0.087(4) Uani 1 1 d . C .
H20 H 0.2698 0.2903 0.4463 0.105 Uiso 1 1 calc R . .
C21 C 0.2231(5) 0.3016(2) 0.5892(9) 0.083(3) Uani 1 1 d . . .
H21 H 0.1938 0.2793 0.5971 0.099 Uiso 1 1 calc R C .
C22 C 0.2212(4) 0.3278(2) 0.6645(7) 0.061(2) Uani 1 1 d . C .
H22 H 0.1899 0.3233 0.7251 0.073 Uiso 1 1 calc R . .
C23 C 0.4219(4) 0.3716(2) 0.8460(6) 0.061(2) Uani 1 1 d . . .
H23 H 0.4452 0.3862 0.7927 0.074 Uiso 1 1 calc R C .
C24 C 0.4725(4) 0.3514(3) 0.9097(6) 0.080(3) Uani 1 1 d . C .
H24 H 0.5293 0.3520 0.8990 0.096 Uiso 1 1 calc R . .
C25 C 0.4404(4) 0.3303(3) 0.9886(6) 0.076(3) Uani 1 1 d . . .
C26 C 0.3561(4) 0.3286(3) 0.9984(6) 0.070(3) Uani 1 1 d . C .
H26 H 0.3316 0.3132 1.0489 0.084 Uiso 1 1 calc R . .
C27 C 0.3088(4) 0.3504(2) 0.9315(5) 0.053(2) Uani 1 1 d . . .
C28 C 0.2194(4) 0.3504(2) 0.9388(6) 0.050(2) Uani 1 1 d . C .
C29 C 0.1764(4) 0.3288(2) 1.0087(6) 0.059(2) Uani 1 1 d . . .
H29 H 0.2039 0.3132 1.0562 0.071 Uiso 1 1 calc R C .
C30 C 0.0922(4) 0.3303(2) 1.0076(6) 0.067(3) Uani 1 1 d . B .
C31 C 0.0548(4) 0.3527(2) 0.9343(6) 0.055(2) Uani 1 1 d . . .
H31 H -0.0025 0.3535 0.9300 0.065 Uiso 1 1 calc R C .
C32 C 0.1008(4) 0.3735(2) 0.8683(5) 0.0459(18) Uani 1 1 d . C .
H32 H 0.0743 0.3895 0.8209 0.055 Uiso 1 1 calc R . .
C33 C 0.4920(4) 0.3075(4) 1.0577(8) 0.092(4) Uani 1 1 d . A .
C34 C 0.0428(4) 0.3064(3) 1.0798(7) 0.076(3) Uani 1 1 d . . .
O7 O 0.1238(6) 0.2378(2) 0.7847(7) 0.063(3) Uiso 0.50 1 d PD . 1
N5 N -0.0128(5) 0.2500 0.7789(8) 0.056(2) Uiso 1 2 d SD . 1
C35 C 0.0605(7) 0.2500 0.8197(11) 0.080(4) Uiso 1 2 d SD . 1
H35A H 0.0655 0.2621 0.8856 0.096 Uiso 0.50 1 d PR . 1
C36 C -0.0768(9) 0.2309(4) 0.8282(12) 0.073(5) Uiso 0.50 1 d PD . 1
H36A H -0.0585 0.2169 0.8869 0.110 Uiso 0.50 1 d PR . 1
H36B H -0.1138 0.2500 0.8511 0.110 Uiso 1 2 d SR . 1
H36C H -0.1034 0.2148 0.7799 0.110 Uiso 0.50 1 d PR . 1
C37 C -0.0342(13) 0.2707(6) 0.6945(15) 0.121(8) Uiso 0.50 1 d PD . 1
H37A H 0.0165 0.2802 0.6702 0.182 Uiso 0.50 1 d PR . 1
H37B H -0.0588 0.2562 0.6409 0.182 Uiso 0.50 1 d PR . 1
H37C H -0.0692 0.2908 0.7121 0.182 Uiso 0.50 1 d PR . 1
O8 O 0.5258(8) 0.4437(4) 1.2521(7) 0.165(5) Uiso 1 1 d D . .
N6 N 0.6435(11) 0.4185(4) 1.2369(11) 0.200(7) Uiso 1 1 d D . .
C38 C 0.5618(12) 0.4136(5) 1.2386(12) 0.200 Uiso 1 1 d D . .
H38A H 0.5356 0.3905 1.2308 0.240 Uiso 1 1 calc R . .
C39 C 0.6641(10) 0.4318(4) 1.3343(12) 0.200 Uiso 1 1 d D . .
H39A H 0.6316 0.4536 1.3500 0.300 Uiso 1 1 calc R . .
H39B H 0.7215 0.4383 1.3352 0.300 Uiso 1 1 calc R . .
H39C H 0.6536 0.4128 1.3866 0.300 Uiso 1 1 calc R . .
C40 C 0.6876(12) 0.3846(5) 1.2210(13) 0.200 Uiso 1 1 d D . .
H40A H 0.6666 0.3720 1.1594 0.300 Uiso 1 1 calc R . .
H40B H 0.6810 0.3688 1.2819 0.300 Uiso 1 1 calc R . .
H40C H 0.7450 0.3901 1.2109 0.300 Uiso 1 1 calc R . .
O9 O 0.2943(8) 0.2500 1.0932(11) 0.162(5) Uiso 1 2 d S . .
H9A H 0.2661 0.2500 1.1439 0.244 Uiso 1 2 d SR . .
H9B H 0.2704 0.2500 1.0389 0.244 Uiso 1 2 d SR . .
O10 O 0.2682(6) 0.2380(3) 0.8790(10) 0.090(4) Uiso 0.50 1 d P . 1
H10A H 0.2755 0.2500 0.8276 0.135 Uiso 1 2 d SR . 1
H10B H 0.2395 0.2213 0.8514 0.135 Uiso 0.50 1 d PR . 1
O11 O 0.8634(8) 0.3428(3) 1.2574(7) 0.200(5) Uiso 1 1 d . . .
H11A H 0.9089 0.3549 1.2417 0.300 Uiso 1 1 d R . .
H11B H 0.8283 0.3586 1.2844 0.300 Uiso 1 1 d R . .
O12 O 0.8932(7) 0.4117(3) 1.3564(10) 0.217(5) Uiso 1 1 d . . .
H12A H 0.8751 0.4330 1.3385 0.325 Uiso 1 1 d R . .
H12B H 0.9040 0.4048 1.2928 0.325 Uiso 1 1 d R . .

loop_
_atom_site_aniso_label
_atom_site_aniso_U_11
_atom_site_aniso_U_22
_atom_site_aniso_U_33
_atom_site_aniso_U_23
_atom_site_aniso_U_13
_atom_site_aniso_U_12
Ir 0.02686(15) 0.03675(17) 0.02877(16) -0.00032(10) 0.00070(9) -0.00466(9)
Cd 0.0189(3) 0.0710(5) 0.0229(3) 0.000 -0.0054(2) 0.000
O1 0.039(2) 0.075(4) 0.040(3) 0.022(3) -0.002(2) -0.009(2)
O2 0.031(5) 0.075(9) 0.061(8) 0.030(6) 0.006(5) 0.007(6)
O2' 0.031(6) 0.126(12) 0.068(9) 0.050(8) 0.009(6) 0.021(7)
O3 0.032(2) 0.096(4) 0.047(3) 0.025(3) 0.010(2) 0.007(3)
O4 0.026(5) 0.059(8) 0.065(8) 0.022(6) 0.002(5) -0.005(6)
O4' 0.025(5) 0.074(10) 0.097(11) 0.039(8) 0.013(6) 0.014(6)
O5 0.023(3) 0.107(6) 0.035(4) 0.000 -0.002(3) 0.000
O6 0.020(3) 0.089(5) 0.035(4) 0.000 0.000(3) 0.000
N2 0.027(2) 0.036(3) 0.036(3) 0.001(2) 0.002(2) -0.004(2)
N3 0.023(2) 0.073(4) 0.035(3) 0.012(3) 0.000(2) -0.004(3)
N4 0.027(3) 0.058(4) 0.027(3) 0.012(3) 0.006(2) 0.003(2)
C12 0.030(3) 0.033(4) 0.051(4) 0.014(3) -0.005(3) -0.005(3)
C13 0.057(5) 0.046(5) 0.086(6) 0.005(4) -0.013(4) -0.014(4)
C14 0.046(5) 0.061(6) 0.122(9) 0.047(6) 0.008(5) -0.017(4)
C15 0.039(4) 0.084(7) 0.107(8) 0.056(6) 0.015(5) 0.004(5)
C16 0.045(4) 0.084(6) 0.057(5) 0.027(4) 0.014(4) 0.016(4)
C17 0.030(3) 0.051(4) 0.040(4) 0.017(3) 0.002(3) 0.005(3)
C18 0.027(3) 0.058(5) 0.049(4) -0.002(4) -0.003(3) 0.010(3)
C19 0.047(5) 0.111(8) 0.061(6) -0.040(5) 0.003(4) 0.012(5)
C20 0.051(5) 0.088(7) 0.123(10) -0.072(7) 0.011(5) -0.011(5)
C21 0.046(5) 0.046(5) 0.156(10) -0.054(6) 0.005(6) -0.008(4)
C22 0.050(4) 0.043(5) 0.089(7) -0.007(4) 0.015(4) -0.007(4)
C23 0.024(3) 0.114(7) 0.046(4) 0.036(5) 0.004(3) -0.008(4)
C24 0.022(3) 0.146(9) 0.071(6) 0.053(6) 0.004(3) -0.002(4)
C25 0.024(3) 0.148(9) 0.055(5) 0.058(6) 0.002(3) -0.002(4)
C26 0.024(3) 0.139(8) 0.047(5) 0.040(5) 0.002(3) 0.006(4)
C27 0.022(3) 0.100(6) 0.038(4) 0.023(4) 0.001(3) 0.000(4)
C28 0.023(3) 0.085(6) 0.040(4) 0.018(4) 0.009(3) -0.003(3)
C29 0.029(3) 0.099(6) 0.048(5) 0.033(4) 0.006(3) 0.008(4)
C30 0.024(3) 0.116(7) 0.060(5) 0.038(5) 0.009(3) 0.009(4)
C31 0.027(3) 0.086(6) 0.051(4) 0.027(4) 0.009(3) 0.006(3)
C32 0.025(3) 0.068(5) 0.046(4) 0.016(4) 0.004(3) 0.009(3)
C33 0.030(4) 0.175(12) 0.071(6) 0.065(7) -0.005(4) -0.012(5)
C34 0.025(4) 0.139(9) 0.065(6) 0.057(6) 0.013(4) 0.012(4)

loop_
_atom_type_symbol
_atom_type_description
_atom_type_scat_dispersion_real
_atom_type_scat_dispersion_imag
_atom_type_scat_source
C C 0.0033 0.0016 'International Tables Vol C Tables 4.2.6.8 and 6.1.1.4'
H H 0.0000 0.0000 'International Tables Vol C Tables 4.2.6.8 and 6.1.1.4'
N N 0.0061 0.0033 'International Tables Vol C Tables 4.2.6.8 and 6.1.1.4'
O O 0.0106 0.0060 'International Tables Vol C Tables 4.2.6.8 and 6.1.1.4'
Cd Cd -0.8075 1.2024 'International Tables Vol C Tables 4.2.6.8 and 6.1.1.4'
Ir Ir -1.4442 7.9887 'International Tables Vol C Tables 4.2.6.8 and 6.1.1.4'

loop_
_geom_angle_atom_site_label_1
_geom_angle_atom_site_label_2
_geom_angle_atom_site_label_3
_geom_angle
_geom_angle_site_symmetry_1
_geom_angle_site_symmetry_3
C12 Ir C1' 90.9(5) . .
C12 Ir N1' 98.2(4) . .
C1' Ir N1' 79.1(6) . .
C12 Ir N2 81.3(2) . .
C1' Ir N2 99.5(4) . .
N1' Ir N2 178.6(4) . .
C12 Ir N1 88.3(4) . .
C1' Ir N1 11.3(5) . .
N1' Ir N1 90.3(5) . .
N2 Ir N1 88.3(4) . .
C12 Ir C1 89.1(4) . .
C1' Ir C1 69.9(6) . .
N1' Ir C1 13.0(5) . .
N2 Ir C1 165.7(4) . .
N1 Ir C1 80.8(5) . .
C12 Ir N3 97.1(2) . .
C1' Ir N3 168.5(4) . .
N1' Ir N3 91.6(4) . .
N2 Ir N3 89.8(2) . .
N1 Ir N3 174.0(4) . .
C1 Ir N3 101.9(4) . .
C12 Ir N4 173.0(2) . .
C1' Ir N4 95.6(5) . .
N1' Ir N4 85.4(4) . .
N2 Ir N4 95.1(2) . .
N1 Ir N4 97.7(4) . .
C1 Ir N4 95.5(4) . .
N3 Ir N4 76.83(19) . .
O3 Cd O3 84.9(3) 6_658 4_557
O3 Cd O1 94.7(2) 6_658 .
O3 Cd O1 178.89(16) 4_557 .
O3 Cd O1 178.89(16) 6_658 7_565
O3 Cd O1 94.7(2) 4_557 7_565
O1 Cd O1 85.7(3) . 7_565
O3 Cd O6 93.05(16) 6_658 .
O3 Cd O6 93.05(16) 4_557 .
O1 Cd O6 88.01(16) . .
O1 Cd O6 88.01(16) 7_565 .
O3 Cd O5 90.35(16) 6_658 .
O3 Cd O5 90.35(16) 4_557 .
O1 Cd O5 88.61(16) . .
O1 Cd O5 88.61(16) 7_565 .
O6 Cd O5 175.4(2) . .
C33 O1 Cd 127.1(5) . .
C34 O3 Cd 122.3(5) . 6_558
C22 N2 C18 118.8(6) . .
C22 N2 Ir 125.1(5) . .
C18 N2 Ir 116.1(4) . .
C27 N3 C23 117.6(6) . .
C27 N3 Ir 116.8(4) . .
C23 N3 Ir 125.6(5) . .
C32 N4 C28 118.5(5) . .
C32 N4 Ir 125.4(4) . .
C28 N4 Ir 116.1(4) . .
C11 N1 C7 116.8(13) . .
C11 N1 Ir 128.5(10) . .
C7 N1 Ir 114.5(9) . .
C2 C1 C6 119.5(15) . .
C2 C1 Ir 124.2(11) . .
C6 C1 Ir 116.0(10) . .
C1 C2 C3 122.0(16) . .
C4 C3 C2 119.3(19) . .
C3 C4 C5 119(2) . .
C6 C5 C4 121.0(17) . .
C5 C6 C1 118.6(15) . .
C5 C6 C7 127.7(14) . .
C1 C6 C7 113.4(13) . .
C8 C7 N1 124.4(14) . .
C8 C7 C6 120.7(15) . .
N1 C7 C6 114.8(13) . .
C9 C8 C7 116.6(16) . .
C8 C9 C10 123.4(17) . .
C9 C10 C11 120.3(14) . .
N1 C11 C10 117.9(13) . .
C7' C1' C11' 116.7(14) . .
C7' C1' Ir 116.9(11) . .
C11' C1' Ir 126.3(10) . .
C6' N1' C2' 121.2(14) . .
C6' N1' Ir 116.6(11) . .
C2' N1' Ir 122.1(10) . .
C3' C2' N1' 116.0(14) . .
C4' C3' C2' 119.9(18) . .
C3' C4' C5' 124.1(19) . .
C4' C5' C6' 114.5(17) . .
N1' C6' C5' 124.0(15) . .
N1' C6' C7' 115.9(14) . .
C5' C6' C7' 120.0(15) . .
C1' C7' C8' 123.1(15) . .
C1' C7' C6' 111.4(14) . .
C8' C7' C6' 125.5(15) . .
C9' C8' C7' 118.5(15) . .
C10' C9' C8' 125.1(18) . .
C9' C10' C11' 115.9(15) . .
C10' C11' C1' 120.4(13) . .
C13 C12 C17 114.9(7) . .
C13 C12 Ir 130.7(6) . .
C17 C12 Ir 114.5(4) . .
C12 C13 C14 121.8(8) . .
C15 C14 C13 120.5(8) . .
C14 C15 C16 120.6(8) . .
C15 C16 C17 118.4(8) . .
C16 C17 C12 123.8(7) . .
C16 C17 C18 121.8(7) . .
C12 C17 C18 114.4(6) . .
N2 C18 C19 117.8(7) . .
N2 C18 C17 113.4(6) . .
C19 C18 C17 128.8(7) . .
C20 C19 C18 122.9(9) . .
C19 C20 C21 119.1(8) . .
C22 C21 C20 118.8(8) . .
N2 C22 C21 122.7(8) . .
N3 C23 C24 122.8(6) . .
C25 C24 C23 119.8(6) . .
C24 C25 C26 118.3(7) . .
C24 C25 C33 122.0(6) . .
C26 C25 C33 119.6(7) . .
C25 C26 C27 118.3(7) . .
N3 C27 C26 123.0(6) . .
N3 C27 C28 115.7(6) . .
C26 C27 C28 121.2(6) . .
N4 C28 C29 122.0(6) . .
N4 C28 C27 114.6(5) . .
C29 C28 C27 123.3(6) . .
C28 C29 C30 118.8(7) . .
C31 C30 C29 118.3(7) . .
C31 C30 C34 120.8(6) . .
C29 C30 C34 120.7(7) . .
C32 C31 C30 119.8(6) . .
N4 C32 C31 122.5(6) . .
O1 C33 O2 121.7(9) . .
O1 C33 O2' 120.0(10) . .
O2 C33 O2' 50.6(7) . .
O1 C33 C25 118.7(7) . .
O2 C33 C25 112.0(9) . .
O2' C33 C25 115.9(8) . .
O3 C34 O4' 123.8(9) . .
O3 C34 O4 124.0(9) . .
O4' C34 O4 43.9(7) . .
O3 C34 C30 117.2(6) . .
O4' C34 C30 112.7(8) . .
O4 C34 C30 114.9(8) . .
O7 O7 C35 68.8(5) 7_565 .
C35 N5 C37 123.5(11) . .
C35 N5 C37 123.5(11) . 7_565
C37 N5 C37 67(2) . 7_565
C35 N5 C36 120.6(10) . .
C37 N5 C36 115.6(13) . .
C37 N5 C36 83.7(12) 7_565 .
C35 N5 C36 120.6(10) . 7_565
C37 N5 C36 83.7(11) . 7_565
C37 N5 C36 115.6(13) 7_565 7_565
C36 N5 C36 58.9(13) . 7_565
O7 C35 O7 42.4(9) 7_565 .
O7 C35 N5 129.8(12) 7_565 .
O7 C35 N5 129.8(12) . .
C36 C36 N5 60.6(6) 7_565 .
C36 C36 C37 91.8(7) 7_565 7_565
N5 C36 C37 47.0(7) . 7_565
N5 C37 C37 56.6(10) . 7_565
N5 C37 C36 49.2(8) . 7_565
C37 C37 C36 88.2(7) 7_565 7_565
C38 N6 C39 105.9(14) . .
C38 N6 C40 112.9(16) . .
C39 N6 C40 107.5(14) . .
O8 C38 N6 110.8(18) . .

loop_
_geom_bond_atom_site_label_1
_geom_bond_atom_site_label_2
_geom_bond_distance
_geom_bond_site_symmetry_2
Ir C12 1.988(6) .
Ir C1' 2.006(15) .
Ir N1' 2.007(13) .
Ir N2 2.022(5) .
Ir N1 2.045(14) .
Ir C1 2.102(15) .
Ir N3 2.109(5) .
Ir N4 2.126(5) .
Cd O3 2.273(5) 6_658
Cd O3 2.273(5) 4_557
Cd O1 2.293(5) .
Cd O1 2.293(5) 7_565
Cd O6 2.341(6) .
Cd O5 2.348(6) .
O1 C33 1.219(9) .
O2 C33 1.291(12) .
O2' C33 1.413(15) .
O3 C34 1.241(8) .
O3 Cd 2.273(5) 6_558
O4 C34 1.364(14) .
O4' C34 1.260(12) .
N2 C22 1.338(8) .
N2 C18 1.373(8) .
N3 C27 1.339(8) .
N3 C23 1.356(7) .
N4 C32 1.344(7) .
N4 C28 1.358(8) .
N1 C11 1.375(19) .
N1 C7 1.48(2) .
C1 C2 1.32(2) .
C1 C6 1.42(2) .
C2 C3 1.40(2) .
C3 C4 1.36(3) .
C4 C5 1.39(3) .
C5 C6 1.37(2) .
C6 C7 1.50(2) .
C7 C8 1.40(2) .
C8 C9 1.33(2) .
C9 C10 1.41(2) .
C10 C11 1.47(2) .
C1' C7' 1.34(2) .
C1' C11' 1.47(2) .
N1' C6' 1.279(19) .
N1' C2' 1.421(19) .
C2' C3' 1.39(2) .
C3' C4' 1.34(2) .
C4' C5' 1.36(2) .
C5' C6' 1.40(2) .
C6' C7' 1.51(2) .
C7' C8' 1.39(2) .
C8' C9' 1.36(2) .
C9' C10' 1.34(2) .
C10' C11' 1.44(2) .
C12 C13 1.388(9) .
C12 C17 1.429(9) .
C13 C14 1.426(11) .
C14 C15 1.371(12) .
C15 C16 1.376(11) .
C16 C17 1.404(9) .
C17 C18 1.478(9) .
C18 C19 1.401(10) .
C19 C20 1.302(12) .
C20 C21 1.384(14) .
C21 C22 1.360(11) .
C23 C24 1.385(10) .
C24 C25 1.380(10) .
C25 C26 1.403(9) .
C25 C33 1.486(11) .
C26 C27 1.407(9) .
C27 C28 1.485(8) .
C28 C29 1.392(9) .
C29 C30 1.397(8) .
C30 C31 1.393(9) .
C30 C34 1.513(10) .
C31 C32 1.370(9) .
O7 O7 0.886(18) 7_565
O7 C35 1.225(12) .
N5 C35 1.323(13) .
N5 C37 1.370(16) .
N5 C37 1.370(16) 7_565
N5 C36 1.418(13) .
N5 C36 1.418(13) 7_565
C35 O7 1.225(12) 7_565
C36 C36 1.39(3) 7_565
C36 C37 1.86(2) 7_565
C37 C37 1.51(4) 7_565
C37 C36 1.86(2) 7_565
O8 C38 1.262(12) .
N6 C38 1.365(14) .
N6 C39 1.387(12) .
N6 C40 1.448(13) .
O10 O10 0.88(2) 7_565
